data_7720115
loop_
_publ_author_name
'Buth, Julian'
'Vishnevskiy, Yury V.'
'Lamm, Jan-Hendrik'
'Neumann, Beate'
'Stammler, Hans-Georg'
'Mitzel, Norbert W.'

_publ_section_title
;
 Tuning reactivity through implementation of the HSAB concept in oxygen-
 and sulphur-bridged Al/P and Ga/P FLPs.
;
_journal_issue 6
_journal_name_full 'Dalton transactions (Cambridge, England : 2003)'
_journal_page_first 2691
_journal_page_last 2701
_journal_paper_doi 10.1039/d6dt00151c
_journal_volume 55
_journal_year 2026
_chemical_formula_moiety 'C22 H56 Al O1.198 P S0.985 Si4'
_chemical_formula_sum 'C22 H56 Al O1.2 P S0.99 Si4'
_chemical_formula_weight 541.77
_space_group_crystal_system monoclinic
_space_group_IT_number 15
_space_group_name_Hall '-C 2yc'
_space_group_name_H-M_alt 'C 1 2/c 1'
_atom_sites_solution_hydrogens geom
_atom_sites_solution_primary dual
_audit_creation_date 2025-09-29
_audit_creation_method
;
Olex2 1.5-alpha
(compiled 2025.07.13 svn.rb7424aed for OlexSys, GUI svn.r7317)
;
_audit_update_record
;
2025-11-17 deposited with the CCDC.	2026-01-21 downloaded from the CCDC.
;
_cell_angle_alpha 90
_cell_angle_beta 93.764(2)
_cell_angle_gamma 90
_cell_formula_units_Z 8
_cell_length_a 16.7077(4)
_cell_length_b 16.4890(3)
_cell_length_c 24.1502(4)
_cell_measurement_reflns_used 21229
_cell_measurement_temperature 100.0(1)
_cell_measurement_theta_max 75.8260
_cell_measurement_theta_min 3.5820
_cell_volume 6638.9(2)
_computing_cell_refinement 'CrysAlisPro 1.171.44.119a (Rigaku OD, 2025)'
_computing_data_collection 'CrysAlisPro system (CCD 44.119a 64-bit (release 12-08-2025))'
_computing_data_reduction 'CrysAlisPro 1.171.44.119a (Rigaku OD, 2025)'
_computing_molecular_graphics 'Olex2 1.5-alpha (Dolomanov et al., 2009)'
_computing_publication_material 'Olex2 1.5-alpha (Dolomanov et al., 2009)'
_computing_structure_refinement 'SHELXL 2018/3 (Sheldrick, 2015)'
_computing_structure_solution 'SHELXT  (Sheldrick, 2015)'
_diffrn_ambient_environment N~2~
_diffrn_ambient_temperature 100.0(1)
_diffrn_detector 'CCD plate'
_diffrn_detector_area_resol_mean 5.3114
_diffrn_detector_type Atlas
_diffrn_measured_fraction_theta_full 1.000
_diffrn_measured_fraction_theta_max 0.993
_diffrn_measurement_details
;
List of Runs (angles in degrees, time in seconds):

  # Type    Start    End  Width  t~exp~   \w     \q     \k     \f   Frames
#--------------------------------------------------------------------------
  1  \w   -102.00 -16.00   1.00    5.00    --  -41.83 -57.00-180.00   86
  2  \w    -68.00  24.00   1.00    5.00    --  -41.83  57.00-120.00   92
  3  \w    -86.00  -6.00   1.00    5.00    --  -41.83 125.00  60.00   80
  4  \w   -101.00 -21.00   1.00    5.00    --  -41.83 -38.00-120.00   80
  5  \w   -110.00 -15.00   1.00    5.00    --  -41.83 -57.00 -30.00   95
  6  \w   -104.00 -27.00   1.00    5.00    --  -41.83 -38.00  90.00   77
  7  \w    -68.00  24.00   1.00    5.00    --  -41.83  57.00  60.00   92
  8  \w    -85.00  -6.00   1.00    5.00    --  -41.83 125.00-120.00   79
  9  \w    -95.00 -46.00   1.00    5.00    --  -41.83 -57.00  60.00   49
 10  \w    -45.00 -16.00   1.00    5.00    --  -41.83 -57.00  60.00   29
 11  \w     10.00  38.00   1.00    5.00    --   41.83  78.00  19.83   28
 12  \w      9.00  42.00   1.00    5.00    --   41.83  81.00 -83.02   33
 13  \w     11.00  41.00   1.00    5.00    --   41.83  82.00-159.46   30
 14  \w     14.00  41.00   1.00    5.00    --   41.83  82.00  65.45   27
 15  \w      9.00  42.00   1.00    5.00    --   41.83  82.00 124.17   33
 16  \w     83.00 110.00   1.00   20.00    --  111.00  61.00  30.00   27
 17  \w     83.00 110.00   1.00   20.00    --  111.00  61.00 -60.00   27
 18  \w    126.00 175.00   1.00   20.00    --  111.00  61.00-150.00   49
 19  \w     83.00 109.00   1.00   20.00    --  111.00  61.00-150.00   26
 20  \w    120.00 176.00   1.00   20.00    --  111.00  61.00-120.00   56
 21  \w    125.00 178.00   1.00   20.00    --  111.00  61.00 -30.00   53
 22  \w     46.00 104.00   1.00   20.00    --  111.00 -94.00-180.00   58
 23  \w     87.00 141.00   1.00   20.00    --  111.00  45.00 120.00   54
 24  \w     41.00  79.00   1.00   20.00    --  111.00 -45.00  30.00   38
 25  \w     83.00 115.00   1.00   20.00    --  111.00  61.00-180.00   32
 26  \w    123.00 178.00   1.00   20.00    --  111.00  61.00-180.00   55
 27  \w     83.00 109.00   1.00   20.00    --  111.00  61.00-120.00   26
 28  \w    123.00 177.00   1.00   20.00    --  111.00  61.00 -60.00   54
 29  \w     69.00 127.00   1.00   20.00    --  111.00 -45.00-150.00   58
 30  \w     83.00 109.00   1.00   20.00    --  111.00  61.00 150.00   26
 31  \w    146.00 175.00   1.00   20.00    --  111.00  61.00   0.00   29
 32  \w     83.00 109.00   1.00   20.00    --  111.00  61.00 -30.00   26
 33  \w     83.00 109.00   1.00   20.00    --  111.00  61.00   0.00   26
 34  \w     87.00 116.00   1.00   20.00    --  111.00  45.00 -90.00   29
 35  \w    132.00 158.00   1.00   20.00    --  111.00  45.00-150.00   26
 36  \w    153.00 178.00   1.00   20.00    --  111.00  61.00 -90.00   25
 37  \w     88.00 130.00   1.00   20.00    --  111.00  45.00-150.00   42
 38  \w     87.00 136.00   1.00   20.00    --  111.00  45.00 -60.00   49
 39  \w    131.00 168.00   1.00   20.00    --  111.00  45.00  30.00   37
 40  \w     87.00 118.00   1.00   20.00    --  111.00  45.00  30.00   31
 41  \w    136.00 170.00   1.00   20.00    --  111.00  45.00 -90.00   34
 42  \w     87.00 160.00   1.00   20.00    --  111.00  45.00  60.00   73
 43  \w     64.00 107.00   1.00   20.00    --  111.00 -94.00-150.00   43
 44  \w     87.00 125.00   1.00   20.00    --  111.00  45.00-120.00   38
 45  \w     87.00 160.00   1.00   20.00    --  111.00  45.00   0.00   73
 46  \w     87.00 149.00   1.00   20.00    --  111.00  45.00  90.00   62
 47  \w    132.00 178.00   1.00   20.00    --  111.00  61.00 120.00   46
 48  \w     87.00 117.00   1.00   20.00    --  111.00  45.00 -30.00   30
 49  \w     83.00 110.00   1.00   20.00    --  111.00  61.00 -90.00   27
 50  \w     84.00 131.00   1.00   20.00    --  111.00 -45.00  30.00   47
 51  \w     87.00 118.00   1.00   20.00    --  111.00  45.00-180.00   31
 52  \w     87.00 139.00   1.00   20.00    --  111.00  45.00 150.00   52
 53  \w     46.00 107.00   1.00   20.00    --  111.00 -94.00 -90.00   61
 54  \w    137.00 178.00   1.00   20.00    --  111.00  61.00  90.00   41
 55  \w     84.00 109.00   1.00   20.00    --  111.00  61.00  90.00   25
 56  \w     83.00 109.00   1.00   20.00    --  111.00  61.00 120.00   26
 57  \w     41.00  68.00   1.00   20.00    --  111.00 -94.00 120.00   27
 58  \w     80.00 107.00   1.00   20.00    --  111.00 -94.00 120.00   27
 59  \w     64.00 129.00   1.00   20.00    --  111.00 -45.00 120.00   65
 60  \w     37.00 142.00   1.00   20.00    --  111.00 -77.00  30.00  105
 61  \w     40.00 107.00   1.00   20.00    --  111.00-100.00  16.00   67
 62  \w     35.00 104.00   1.00   20.00    --  111.00 -94.00 -30.00   69
 63  \w    127.00 178.00   1.00   20.00    --  111.00  61.00 150.00   51
 64  \w    136.00 177.00   1.00   20.00    --  111.00  61.00  30.00   41
 65  \w     83.00 178.00   1.00   20.00    --  111.00  61.00  60.00   95
;
_diffrn_measurement_device 'four-circle diffractometer'
_diffrn_measurement_device_type 'SuperNova, Dual, Cu at home/near, Atlas'
_diffrn_measurement_method '\w scans'
_diffrn_orient_matrix_type 'CrysAlisPro convention (1999,Acta A55,543-557)'
_diffrn_orient_matrix_UB_11 0.0294363000
_diffrn_orient_matrix_UB_12 -0.0834057000
_diffrn_orient_matrix_UB_13 0.0216371000
_diffrn_orient_matrix_UB_21 -0.0330204000
_diffrn_orient_matrix_UB_22 0.0184495000
_diffrn_orient_matrix_UB_23 0.0566974000
_diffrn_orient_matrix_UB_31 -0.0811533000
_diffrn_orient_matrix_UB_32 -0.0378192000
_diffrn_orient_matrix_UB_33 -0.0200405000
_diffrn_radiation_monochromator mirror
_diffrn_radiation_probe x-ray
_diffrn_radiation_type 'Cu K\a'
_diffrn_radiation_wavelength 1.54184
_diffrn_reflns_av_R_equivalents 0.0479
_diffrn_reflns_av_unetI/netI 0.0794
_diffrn_reflns_Laue_measured_fraction_full 1.000
_diffrn_reflns_Laue_measured_fraction_max 0.993
_diffrn_reflns_limit_h_max 20
_diffrn_reflns_limit_h_min -21
_diffrn_reflns_limit_k_max 20
_diffrn_reflns_limit_k_min -20
_diffrn_reflns_limit_l_max 30
_diffrn_reflns_limit_l_min -30
_diffrn_reflns_number 57080
_diffrn_reflns_point_group_measured_fraction_full 1.000
_diffrn_reflns_point_group_measured_fraction_max 0.993
_diffrn_reflns_theta_full 67.684
_diffrn_reflns_theta_max 76.259
_diffrn_reflns_theta_min 3.668
_diffrn_source 'micro-focus sealed X-ray tube'
_diffrn_source_type 'SuperNova (Cu) X-ray Source'
_exptl_absorpt_coefficient_mu 3.043
_exptl_absorpt_correction_T_max 1.000
_exptl_absorpt_correction_T_min 0.790
_exptl_absorpt_correction_type gaussian
_exptl_absorpt_process_details
;
CrysAlisPro 1.171.44.119a (Rigaku Oxford Diffraction, 2025)
Numerical absorption correction based on gaussian integration over
a multifaceted crystal model
Empirical absorption correction using spherical harmonics,
implemented in SCALE3 ABSPACK scaling algorithm.
;
_exptl_crystal_colour 'clear colourless'
_exptl_crystal_colour_lustre clear
_exptl_crystal_colour_primary colourless
_exptl_crystal_density_diffrn 1.084
_exptl_crystal_description plate
_exptl_crystal_F_000 2379
_exptl_crystal_size_max 0.179
_exptl_crystal_size_mid 0.081
_exptl_crystal_size_min 0.046
_refine_diff_density_max 0.513
_refine_diff_density_min -0.429
_refine_diff_density_rms 0.060
_refine_ls_extinction_method none
_refine_ls_goodness_of_fit_ref 1.046
_refine_ls_hydrogen_treatment constr
_refine_ls_matrix_type full
_refine_ls_number_parameters 477
_refine_ls_number_reflns 8751
_refine_ls_number_restraints 592
_refine_ls_restrained_S_all 1.073
_refine_ls_R_factor_all 0.0688
_refine_ls_R_factor_gt 0.0585
_refine_ls_shift/su_max 0.001
_refine_ls_shift/su_mean 0.000
_refine_ls_structure_factor_coef Fsqd
_refine_ls_weighting_details 'w=1/[\s^2^(Fo^2^)+(0.0714P)^2^+12.2585P] where P=(Fo^2^+2Fc^2^)/3'
_refine_ls_weighting_scheme calc
_refine_ls_wR_factor_gt 0.1469
_refine_ls_wR_factor_ref 0.1527
_reflns_Friedel_coverage 0.000
_reflns_number_gt 7417
_reflns_number_total 8751
_reflns_threshold_expression 'I > 2\s(I)'
_twin_special_details
;
Component 2 rotated by -179.9826\% 
around [1.00 -0.00 -0.10] (reciprocal) or [1.00 0.00 -0.00] (direct)
;
_cod_data_source_file d6dt00151c3.cif
_cod_data_source_block AlSPxO
_cod_original_formula_sum 'C22 H56 Al O1.20 P S0.99 Si4'
_cod_database_code 7720115
_shelx_shelxl_version_number 2018/3
_chemical_oxdiff_formula 'C22 H56 Al S P O Si4'
_shelx_space_group_comment
;
The symmetry employed for this shelxl refinement is uniquely defined
by the following loop, which should always be used as a source of
symmetry information in preference to the above space-group names.
They are only intended as comments.
;
_diffrn_oxdiff_digest_od_ed
;

;
_diffrn_oxdiff_measurement_exp_name butH63.par
_olex2_refinement_description
;
1. Twinned data refinement
 Scales: 0.5992(14)
 0.4008(14)
2. Fixed Uiso
 At 1.2 times of:
  All C(H) groups
 At 1.5 times of:
  All C(H,H,H) groups
3. Restrained distances
 Si3-C10A \\sim Si3-C10B
 with sigma of 0.02
 Si3-C9A \\sim Si3-C9B
 with sigma of 0.02
 Si3-C11A \\sim Si3-C11B
 with sigma of 0.02
 C8-C10A \\sim C8-C10B
 with sigma of 0.04
 C8-C9A \\sim C8-C9B
 with sigma of 0.04
 C8-C11A \\sim C8-C11B
 with sigma of 0.04
 C10A-C9A \\sim C10B-C9B
 with sigma of 0.04
 C10A-C11A \\sim C10B-C11B
 with sigma of 0.04
 C9A-C11A \\sim C9B-C11B
 with sigma of 0.04
 C15-C18B \\sim C15-C17B
 with sigma of 0.02
 C15-C16A \\sim C15-C18A
 with sigma of 0.02
 C15-C17A \\sim C15-C16B
 with sigma of 0.02
 P1-C18B \\sim P1-C17B
 with sigma of 0.04
 P1-C16A \\sim P1-C18A
 with sigma of 0.04
 P1-C17A \\sim P1-C16B
 with sigma of 0.04
 C18B-C16A \\sim C17B-C18A
 with sigma of 0.04
 C18B-C17A \\sim C17B-C16B
 with sigma of 0.04
 C16A-C17A \\sim C18A-C16B
 with sigma of 0.04
 C19-C20B \\sim C19-C20A
 with sigma of 0.02
 C19-C22B \\sim C19-C22A
 with sigma of 0.02
 C19-C21B \\sim C19-C21A
 with sigma of 0.02
 P1-C20B \\sim P1-C20A
 with sigma of 0.04
 P1-C22B \\sim P1-C22A
 with sigma of 0.04
 P1-C21B \\sim P1-C21A
 with sigma of 0.04
 C20B-C22B \\sim C20A-C22A
 with sigma of 0.04
 C20B-C21B \\sim C20A-C21A
 with sigma of 0.04
 C22B-C21B \\sim C22A-C21A
 with sigma of 0.04
 Si4-C12A \\sim Si4-C12B
 with sigma of 0.02
 Si4-C14A \\sim Si4-C14B
 with sigma of 0.02
 Si4-C13A \\sim Si4-C13B
 with sigma of 0.02
 C8-C12A \\sim C8-C12B
 with sigma of 0.04
 C8-C14A \\sim C8-C14B
 with sigma of 0.04
 C8-C13A \\sim C8-C13B
 with sigma of 0.04
 C12A-C14A \\sim C12B-C14B
 with sigma of 0.04
 C12A-C13A \\sim C12B-C13B
 with sigma of 0.04
 C14A-C13A \\sim C14B-C13B
 with sigma of 0.04
 Si2-C7A \\sim Si2-C7B
 with sigma of 0.02
 Si2-C6A \\sim Si2-C6B
 with sigma of 0.02
 Si2-C5A \\sim Si2-C5B
 with sigma of 0.02
 C1-C7A \\sim C1-C7B
 with sigma of 0.04
 C1-C6A \\sim C1-C6B
 with sigma of 0.04
 C1-C5A \\sim C1-C5B
 with sigma of 0.04
 C7A-C6A \\sim C7B-C6B
 with sigma of 0.04
 C7A-C5A \\sim C7B-C5B
 with sigma of 0.04
 C6A-C5A \\sim C6B-C5B
 with sigma of 0.04
 Si1-C4A \\sim Si1-C4B
 with sigma of 0.02
 Si1-C2A \\sim Si1-C2B
 with sigma of 0.02
 Si1-C3A \\sim Si1-C3B
 with sigma of 0.02
 C1-C4A \\sim C1-C4B
 with sigma of 0.04
 C1-C2A \\sim C1-C2B
 with sigma of 0.04
 C1-C3A \\sim C1-C3B
 with sigma of 0.04
 C4A-C2A \\sim C4B-C2B
 with sigma of 0.04
 C4A-C3A \\sim C4B-C3B
 with sigma of 0.04
 C2A-C3A \\sim C2B-C3B
 with sigma of 0.04
4. Uiso/Uaniso restraints and constraints
Si3 \\sim C9A \\sim C9B \\sim C10A \\sim C10B \\sim C11A \\sim C11B: within 2A
with sigma of 0.001 and sigma for terminal atoms of 0.002 within 2A
C15 \\sim C16A \\sim C16B \\sim C17A \\sim C17B \\sim C18A \\sim C18B: within
2A with sigma of 0.001 and sigma for terminal atoms of 0.002 within 2A
C19 \\sim C20A \\sim C20B \\sim C21A \\sim C21B \\sim C22A \\sim C22B: within
2A with sigma of 0.001 and sigma for terminal atoms of 0.002 within 2A
Si4 \\sim C12A \\sim C12B \\sim C13A \\sim C13B \\sim C14A \\sim C14B: within
2A with sigma of 0.001 and sigma for terminal atoms of 0.002 within 2A
Si2 \\sim C5A \\sim C5B \\sim C6A \\sim C6B \\sim C7A \\sim C7B: within 2A with
sigma of 0.001 and sigma for terminal atoms of 0.002 within 2A
Si1 \\sim C2A \\sim C2B \\sim C3A \\sim C3B \\sim C4A \\sim C4B: within 2A with
sigma of 0.001 and sigma for terminal atoms of 0.002 within 2A
P1 \\sim Al1 \\sim O2: within 2A with sigma of 0.04 and sigma for terminal
atoms of 0.08 within 2A
5. Rigid body (RIGU) restrains
 Si3, C9A, C9B, C10A, C10B, C11A, C11B
 with sigma for 1-2 distances of 0.001 and sigma for 1-3 distances of 0.001
 C15, C16A, C16B, C17A, C17B, C18A, C18B
 with sigma for 1-2 distances of 0.001 and sigma for 1-3 distances of 0.001
 C19, C20A, C20B, C21A, C21B, C22A, C22B
 with sigma for 1-2 distances of 0.001 and sigma for 1-3 distances of 0.001
 Si4, C12A, C12B, C13A, C13B, C14A, C14B
 with sigma for 1-2 distances of 0.001 and sigma for 1-3 distances of 0.001
 Si2, C5A, C5B, C6A, C6B, C7A, C7B
 with sigma for 1-2 distances of 0.001 and sigma for 1-3 distances of 0.001
 Si1, C2A, C2B, C3A, C3B, C4A, C4B
 with sigma for 1-2 distances of 0.001 and sigma for 1-3 distances of 0.001
6. Others
 1*[Sof(S3)+Sof(O3)]+1*[Sof(O2)]+1*[Sof(S2)]=1 with esd of 0.001
 Sof(C9B)=Sof(H9BA)=Sof(H9BB)=Sof(H9BC)=Sof(C10B)=Sof(H10D)=Sof(H10E)=
 Sof(H10F)=Sof(C11B)=Sof(H11D)=Sof(H11E)=Sof(H11F)=Sof(C12B)=Sof(H12D)=
 Sof(H12E)=Sof(H12F)=Sof(C13B)=Sof(H13D)=Sof(H13E)=Sof(H13F)=Sof(C14B)=
 Sof(H14D)=Sof(H14E)=Sof(H14F)=1-FVAR(1)
 Sof(C9A)=Sof(H9AA)=Sof(H9AB)=Sof(H9AC)=Sof(C10A)=Sof(H10A)=Sof(H10B)=
 Sof(H10C)=Sof(C11A)=Sof(H11A)=Sof(H11B)=Sof(H11C)=Sof(C12A)=Sof(H12A)=
 Sof(H12B)=Sof(H12C)=Sof(C13A)=Sof(H13A)=Sof(H13B)=Sof(H13C)=Sof(C14A)=
 Sof(H14A)=Sof(H14B)=Sof(H14C)=FVAR(1)
 Sof(C5B)=Sof(H5BA)=Sof(H5BB)=Sof(H5BC)=Sof(C6B)=Sof(H6BA)=Sof(H6BB)=Sof(H6BC)=
 Sof(C7B)=Sof(H7BA)=Sof(H7BB)=Sof(H7BC)=Sof(C16B)=Sof(H16D)=Sof(H16E)=Sof(H16F)=
 Sof(C17B)=Sof(H17D)=Sof(H17E)=Sof(H17F)=Sof(C18B)=Sof(H18D)=Sof(H18E)=
 Sof(H18F)=Sof(C20B)=Sof(H20D)=Sof(H20E)=Sof(H20F)=Sof(C21B)=Sof(H21D)=
 Sof(H21E)=Sof(H21F)=Sof(C22B)=Sof(H22D)=Sof(H22E)=Sof(H22F)=1-FVAR(2)
 Sof(C5A)=Sof(H5AA)=Sof(H5AB)=Sof(H5AC)=Sof(C6A)=Sof(H6AA)=Sof(H6AB)=Sof(H6AC)=
 Sof(C7A)=Sof(H7AA)=Sof(H7AB)=Sof(H7AC)=Sof(C16A)=Sof(H16A)=Sof(H16B)=Sof(H16C)=
 Sof(C17A)=Sof(H17A)=Sof(H17B)=Sof(H17C)=Sof(C18A)=Sof(H18A)=Sof(H18B)=
 Sof(H18C)=Sof(C20A)=Sof(H20A)=Sof(H20B)=Sof(H20C)=Sof(C21A)=Sof(H21A)=
 Sof(H21B)=Sof(H21C)=Sof(C22A)=Sof(H22A)=Sof(H22B)=Sof(H22C)=FVAR(2)
 Sof(C2B)=Sof(H2BA)=Sof(H2BB)=Sof(H2BC)=Sof(C3B)=Sof(H3BA)=Sof(H3BB)=Sof(H3BC)=
 Sof(C4B)=Sof(H4BA)=Sof(H4BB)=Sof(H4BC)=1-FVAR(3)
 Sof(C2A)=Sof(H2AA)=Sof(H2AB)=Sof(H2AC)=Sof(C3A)=Sof(H3AA)=Sof(H3AB)=Sof(H3AC)=
 Sof(C4A)=Sof(H4AA)=Sof(H4AB)=Sof(H4AC)=FVAR(3)
 Sof(S1)=1-FVAR(5)
 Sof(O1)=FVAR(5)
 Sof(S3)=Sof(O3)=FVAR(6)
7.a Ternary CH refined with riding coordinates:
 C1(H1), C8(H8)
7.b Me refined with riding coordinates:
 C2A(H2AA,H2AB,H2AC), C2B(H2BA,H2BB,H2BC), C3A(H3AA,H3AB,H3AC), C3B(H3BA,H3BB,
 H3BC), C4A(H4AA,H4AB,H4AC), C4B(H4BA,H4BB,H4BC), C5A(H5AA,H5AB,H5AC), C5B(H5BA,
 H5BB,H5BC), C6A(H6AA,H6AB,H6AC), C6B(H6BA,H6BB,H6BC), C7A(H7AA,H7AB,H7AC),
 C7B(H7BA,H7BB,H7BC), C9A(H9AA,H9AB,H9AC), C9B(H9BA,H9BB,H9BC), C10A(H10A,H10B,
 H10C), C10B(H10D,H10E,H10F), C11A(H11A,H11B,H11C), C11B(H11D,H11E,H11F),
 C12A(H12A,H12B,H12C), C12B(H12D,H12E,H12F), C13A(H13A,H13B,H13C), C13B(H13D,
 H13E,H13F), C14A(H14A,H14B,H14C), C14B(H14D,H14E,H14F), C16A(H16A,H16B,H16C),
 C16B(H16D,H16E,H16F), C17A(H17A,H17B,H17C), C17B(H17D,H17E,H17F), C18A(H18A,
 H18B,H18C), C18B(H18D,H18E,H18F), C20A(H20A,H20B,H20C), C20B(H20D,H20E,H20F),
 C21A(H21A,H21B,H21C), C21B(H21D,H21E,H21F), C22A(H22A,H22B,H22C), C22B(H22D,
 H22E,H22F)
;
_olex2_submission_special_instructions 'No special instructions were received'
_oxdiff_exptl_absorpt_empirical_details
;
Empirical correction (ABSPACK) includes:
- Absorption correction using spherical harmonics
- Frame scaling
;
_oxdiff_exptl_absorpt_empirical_full_max 1.593
_oxdiff_exptl_absorpt_empirical_full_min 0.601
_oxdiff_twin_integration_method simultaneous
_oxdiff_twin_items 2

loop_
_space_group_symop_operation_xyz
'x, y, z'
'-x, y, -z+1/2'
'x+1/2, y+1/2, z'
'-x+1/2, y+1/2, -z+1/2'
'-x, -y, -z'
'x, -y, z-1/2'
'-x+1/2, -y+1/2, -z'
'x+1/2, -y+1/2, z-1/2'

loop_
_atom_site_label
_atom_site_type_symbol
_atom_site_fract_x
_atom_site_fract_y
_atom_site_fract_z
_atom_site_U_iso_or_equiv
_atom_site_adp_type
_atom_site_occupancy
_atom_site_site_symmetry_order
_atom_site_calc_flag
_atom_site_refinement_flags_posn
_atom_site_refinement_flags_adp
_atom_site_refinement_flags_occupancy
_atom_site_disorder_assembly
_atom_site_disorder_group
S1 S 0.6003(6) 0.5144(6) 0.5619(4) 0.024(4) Uani 0.071(4) 1 d . . P A 2
S2 S 0.69217(15) 0.38344(13) 0.67470(11) 0.0426(7) Uani 0.730(12) 1 d . . P A 1
S3 S 0.6647(11) 0.3708(7) 0.6912(6) 0.063(3) Uani 0.184(10) 1 d . . P A 2
P1 P 0.60862(6) 0.40349(6) 0.61160(4) 0.0445(2) Uani 1 1 d D U . . .
Si1 Si 0.65807(8) 0.70034(7) 0.67269(6) 0.0583(3) Uani 1 1 d D U . . .
Si2 Si 0.74592(7) 0.59556(7) 0.76845(5) 0.0516(3) Uani 1 1 d D U . . .
Si3 Si 0.91010(7) 0.47732(7) 0.62305(5) 0.0497(3) Uani 1 1 d D U . . .
Si4 Si 0.81161(8) 0.57783(7) 0.53177(4) 0.0499(3) Uani 1 1 d D U . . .
Al1 Al 0.71889(6) 0.51971(6) 0.64246(4) 0.0357(2) Uani 1 1 d . U . . .
O1 O 0.63233(17) 0.48979(17) 0.59516(13) 0.0459(8) Uani 0.929(4) 1 d . . P A 1
O2 O 0.6758(15) 0.4261(19) 0.6474(13) 0.037(8) Uani 0.086(6) 1 d . U P A 3
O3 O 0.7460(11) 0.4228(10) 0.6820(7) 0.059(6) Uani 0.184(10) 1 d . . P A 2
C1 C 0.6864(2) 0.5973(2) 0.70005(15) 0.0388(7) Uani 1 1 d D . . . .
H1 H 0.633517 0.574855 0.709821 0.047 Uiso 1 1 calc R U . . .
C2A C 0.5729(4) 0.6947(4) 0.6192(3) 0.0599(9) Uani 0.734(11) 1 d D U P B 1
H2AA H 0.559425 0.749353 0.605698 0.090 Uiso 0.734(11) 1 calc R U P B 1
H2AB H 0.588122 0.660918 0.588217 0.090 Uiso 0.734(11) 1 calc R U P B 1
H2AC H 0.526185 0.670766 0.635581 0.090 Uiso 0.734(11) 1 calc R U P B 1
C2B C 0.5796(12) 0.6746(12) 0.6112(8) 0.0583(10) Uani 0.266(11) 1 d D U P B 2
H2BA H 0.538998 0.637648 0.624324 0.087 Uiso 0.266(11) 1 calc R U P B 2
H2BB H 0.553717 0.724667 0.597462 0.087 Uiso 0.266(11) 1 calc R U P B 2
H2BC H 0.606970 0.648677 0.581231 0.087 Uiso 0.266(11) 1 calc R U P B 2
C3A C 0.6239(5) 0.7751(4) 0.7246(3) 0.0636(9) Uani 0.734(11) 1 d D U P B 1
H3AA H 0.665846 0.781732 0.754615 0.095 Uiso 0.734(11) 1 calc R U P B 1
H3AB H 0.613256 0.827470 0.706424 0.095 Uiso 0.734(11) 1 calc R U P B 1
H3AC H 0.574756 0.755208 0.740038 0.095 Uiso 0.734(11) 1 calc R U P B 1
C3B C 0.5907(12) 0.7426(12) 0.7256(7) 0.0627(10) Uani 0.266(11) 1 d D U P B 2
H3BA H 0.548160 0.703405 0.731939 0.094 Uiso 0.266(11) 1 calc R U P B 2
H3BB H 0.622339 0.752717 0.760514 0.094 Uiso 0.266(11) 1 calc R U P B 2
H3BC H 0.566705 0.793496 0.711717 0.094 Uiso 0.266(11) 1 calc R U P B 2
C4A C 0.7462(4) 0.7528(4) 0.6413(4) 0.0594(9) Uani 0.734(11) 1 d D U P B 1
H4AA H 0.791432 0.756075 0.669169 0.089 Uiso 0.734(11) 1 calc R U P B 1
H4AB H 0.762140 0.721632 0.609278 0.089 Uiso 0.734(11) 1 calc R U P B 1
H4AC H 0.730250 0.807571 0.629362 0.089 Uiso 0.734(11) 1 calc R U P B 1
C4B C 0.7374(10) 0.7667(10) 0.6581(10) 0.0594(10) Uani 0.266(11) 1 d D U P B 2
H4BA H 0.715107 0.818336 0.644161 0.089 Uiso 0.266(11) 1 calc R U P B 2
H4BB H 0.771331 0.776331 0.692126 0.089 Uiso 0.266(11) 1 calc R U P B 2
H4BC H 0.769505 0.742154 0.630035 0.089 Uiso 0.266(11) 1 calc R U P B 2
C5A C 0.6830(5) 0.6451(6) 0.8230(3) 0.0554(9) Uani 0.594(5) 1 d D U P C 1
H5AA H 0.668553 0.700377 0.811309 0.083 Uiso 0.594(5) 1 calc R U P C 1
H5AB H 0.634079 0.613291 0.826752 0.083 Uiso 0.594(5) 1 calc R U P C 1
H5AC H 0.714225 0.646831 0.858775 0.083 Uiso 0.594(5) 1 calc R U P C 1
C5B C 0.7119(7) 0.6465(8) 0.8295(4) 0.0543(10) Uani 0.406(5) 1 d D U P C 2
H5BA H 0.751379 0.638341 0.860844 0.081 Uiso 0.406(5) 1 calc R U P C 2
H5BB H 0.705938 0.704599 0.821895 0.081 Uiso 0.406(5) 1 calc R U P C 2
H5BC H 0.660164 0.623841 0.838588 0.081 Uiso 0.406(5) 1 calc R U P C 2
C6A C 0.8404(5) 0.6569(5) 0.7680(3) 0.0540(9) Uani 0.594(5) 1 d D U P C 1
H6AA H 0.828065 0.710353 0.751768 0.081 Uiso 0.594(5) 1 calc R U P C 1
H6AB H 0.863423 0.663555 0.806046 0.081 Uiso 0.594(5) 1 calc R U P C 1
H6AC H 0.878927 0.628947 0.745773 0.081 Uiso 0.594(5) 1 calc R U P C 1
C6B C 0.8526(6) 0.6317(7) 0.7576(5) 0.0540(10) Uani 0.406(5) 1 d D U P C 2
H6BA H 0.872184 0.604935 0.724876 0.081 Uiso 0.406(5) 1 calc R U P C 2
H6BB H 0.852525 0.690540 0.752103 0.081 Uiso 0.406(5) 1 calc R U P C 2
H6BC H 0.887829 0.617986 0.790356 0.081 Uiso 0.406(5) 1 calc R U P C 2
C7A C 0.7657(7) 0.4943(5) 0.7985(4) 0.0522(9) Uani 0.594(5) 1 d D U P C 1
H7AA H 0.797032 0.499784 0.834087 0.078 Uiso 0.594(5) 1 calc R U P C 1
H7AB H 0.714665 0.467368 0.804497 0.078 Uiso 0.594(5) 1 calc R U P C 1
H7AC H 0.795866 0.461844 0.773046 0.078 Uiso 0.594(5) 1 calc R U P C 1
C7B C 0.7570(10) 0.4849(7) 0.7915(6) 0.0527(10) Uani 0.406(5) 1 d D U P C 2
H7BA H 0.775323 0.452218 0.760913 0.079 Uiso 0.406(5) 1 calc R U P C 2
H7BB H 0.796204 0.481276 0.823423 0.079 Uiso 0.406(5) 1 calc R U P C 2
H7BC H 0.705019 0.464441 0.802061 0.079 Uiso 0.406(5) 1 calc R U P C 2
C8 C 0.8190(2) 0.5406(2) 0.60529(14) 0.0378(7) Uani 1 1 d D . . . .
H8 H 0.836192 0.592000 0.624550 0.045 Uiso 1 1 calc R U . . .
C9A C 0.9322(5) 0.4680(5) 0.7024(3) 0.0538(9) Uani 0.518(3) 1 d D U P D 1
H9AA H 0.883838 0.449448 0.719514 0.081 Uiso 0.518(3) 1 calc R U P D 1
H9AB H 0.975575 0.428786 0.710205 0.081 Uiso 0.518(3) 1 calc R U P D 1
H9AC H 0.948369 0.520969 0.717747 0.081 Uiso 0.518(3) 1 calc R U P D 1
C9B C 0.9050(5) 0.4147(5) 0.6821(4) 0.0526(9) Uani 0.482(3) 1 d D U P D 2
H9BA H 0.955097 0.384098 0.688021 0.079 Uiso 0.482(3) 1 calc R U P D 2
H9BB H 0.897042 0.448389 0.714678 0.079 Uiso 0.482(3) 1 calc R U P D 2
H9BC H 0.859988 0.376863 0.676226 0.079 Uiso 0.482(3) 1 calc R U P D 2
C10A C 1.0062(4) 0.5117(5) 0.6011(4) 0.0529(9) Uani 0.518(3) 1 d D U P D 1
H10A H 1.047979 0.472681 0.613235 0.079 Uiso 0.518(3) 1 calc R U P D 1
H10B H 1.003586 0.516154 0.560515 0.079 Uiso 0.518(3) 1 calc R U P D 1
H10C H 1.018974 0.564830 0.617550 0.079 Uiso 0.518(3) 1 calc R U P D 1
C10B C 0.9963(5) 0.5509(5) 0.6349(4) 0.0535(9) Uani 0.482(3) 1 d D U P D 2
H10D H 0.999284 0.585729 0.602225 0.080 Uiso 0.482(3) 1 calc R U P D 2
H10E H 0.987673 0.584430 0.667471 0.080 Uiso 0.482(3) 1 calc R U P D 2
H10F H 1.046549 0.520633 0.641129 0.080 Uiso 0.482(3) 1 calc R U P D 2
C11A C 0.8990(5) 0.3664(5) 0.6023(4) 0.0554(9) Uani 0.518(3) 1 d D U P D 1
H11A H 0.847522 0.345754 0.613588 0.083 Uiso 0.518(3) 1 calc R U P D 1
H11B H 0.900868 0.361450 0.561973 0.083 Uiso 0.518(3) 1 calc R U P D 1
H11C H 0.942830 0.334914 0.620657 0.083 Uiso 0.518(3) 1 calc R U P D 1
C11B C 0.9383(5) 0.4153(5) 0.5612(4) 0.0535(9) Uani 0.482(3) 1 d D U P D 2
H11D H 0.940905 0.450785 0.528846 0.080 Uiso 0.482(3) 1 calc R U P D 2
H11E H 0.990739 0.389932 0.569598 0.080 Uiso 0.482(3) 1 calc R U P D 2
H11F H 0.897832 0.373142 0.553284 0.080 Uiso 0.482(3) 1 calc R U P D 2
C12A C 0.8894(6) 0.6619(5) 0.5278(4) 0.0504(9) Uani 0.518(3) 1 d D U P D 1
H12A H 0.942049 0.641536 0.541820 0.076 Uiso 0.518(3) 1 calc R U P D 1
H12B H 0.892032 0.679295 0.489207 0.076 Uiso 0.518(3) 1 calc R U P D 1
H12C H 0.874197 0.707996 0.550490 0.076 Uiso 0.518(3) 1 calc R U P D 1
C12B C 0.8933(6) 0.6409(6) 0.5112(4) 0.0513(10) Uani 0.482(3) 1 d D U P D 2
H12D H 0.883303 0.656791 0.472216 0.077 Uiso 0.482(3) 1 calc R U P D 2
H12E H 0.897112 0.689524 0.534493 0.077 Uiso 0.482(3) 1 calc R U P D 2
H12F H 0.943691 0.610438 0.515598 0.077 Uiso 0.482(3) 1 calc R U P D 2
C13A C 0.8479(6) 0.4957(5) 0.4830(3) 0.0543(9) Uani 0.518(3) 1 d D U P D 1
H13A H 0.901124 0.476744 0.496795 0.081 Uiso 0.518(3) 1 calc R U P D 1
H13B H 0.810196 0.450140 0.481663 0.081 Uiso 0.518(3) 1 calc R U P D 1
H13C H 0.850943 0.518357 0.445691 0.081 Uiso 0.518(3) 1 calc R U P D 1
C13B C 0.7887(6) 0.5016(5) 0.4742(3) 0.0532(9) Uani 0.482(3) 1 d D U P D 2
H13D H 0.744594 0.466409 0.484019 0.080 Uiso 0.482(3) 1 calc R U P D 2
H13E H 0.773228 0.530422 0.439601 0.080 Uiso 0.482(3) 1 calc R U P D 2
H13F H 0.836469 0.468656 0.469057 0.080 Uiso 0.482(3) 1 calc R U P D 2
C14A C 0.7150(5) 0.6123(6) 0.5067(3) 0.0519(9) Uani 0.518(3) 1 d D U P D 1
H14A H 0.717012 0.630426 0.468214 0.078 Uiso 0.518(3) 1 calc R U P D 1
H14B H 0.676296 0.567841 0.508498 0.078 Uiso 0.518(3) 1 calc R U P D 1
H14C H 0.698502 0.657506 0.529712 0.078 Uiso 0.518(3) 1 calc R U P D 1
C14B C 0.7153(5) 0.6469(6) 0.5191(4) 0.0532(9) Uani 0.482(3) 1 d D U P D 2
H14D H 0.667883 0.616905 0.529343 0.080 Uiso 0.482(3) 1 calc R U P D 2
H14E H 0.721573 0.696006 0.541813 0.080 Uiso 0.482(3) 1 calc R U P D 2
H14F H 0.708852 0.662005 0.479793 0.080 Uiso 0.482(3) 1 calc R U P D 2
C15 C 0.6260(3) 0.3334(3) 0.5541(2) 0.0691(10) Uani 1 1 d D U . . .
C16A C 0.7238(5) 0.3284(5) 0.5557(4) 0.0682(12) Uani 0.594(5) 1 d D U P C 1
H16A H 0.744681 0.308897 0.592213 0.102 Uiso 0.594(5) 1 calc R U P C 1
H16B H 0.739813 0.290968 0.526953 0.102 Uiso 0.594(5) 1 calc R U P C 1
H16C H 0.745696 0.382430 0.549015 0.102 Uiso 0.594(5) 1 calc R U P C 1
C16B C 0.6886(8) 0.3664(7) 0.5216(5) 0.0695(11) Uani 0.406(5) 1 d D U P C 2
H16D H 0.677273 0.423539 0.513257 0.104 Uiso 0.406(5) 1 calc R U P C 2
H16E H 0.740565 0.361781 0.542666 0.104 Uiso 0.406(5) 1 calc R U P C 2
H16F H 0.690236 0.335919 0.486787 0.104 Uiso 0.406(5) 1 calc R U P C 2
C17A C 0.5973(6) 0.3620(5) 0.5006(3) 0.0712(11) Uani 0.594(5) 1 d D U P C 1
H17A H 0.615254 0.417954 0.495647 0.107 Uiso 0.594(5) 1 calc R U P C 1
H17B H 0.618353 0.327484 0.471892 0.107 Uiso 0.594(5) 1 calc R U P C 1
H17C H 0.538523 0.360169 0.497526 0.107 Uiso 0.594(5) 1 calc R U P C 1
C17B C 0.5479(8) 0.3396(7) 0.5079(5) 0.0701(13) Uani 0.406(5) 1 d D U P C 2
H17D H 0.499879 0.318912 0.524384 0.105 Uiso 0.406(5) 1 calc R U P C 2
H17E H 0.539415 0.396273 0.496916 0.105 Uiso 0.406(5) 1 calc R U P C 2
H17F H 0.558474 0.307095 0.475182 0.105 Uiso 0.406(5) 1 calc R U P C 2
C18A C 0.6028(7) 0.2454(6) 0.5688(5) 0.0714(13) Uani 0.594(5) 1 d D U P C 1
H18A H 0.625461 0.232065 0.606183 0.107 Uiso 0.594(5) 1 calc R U P C 1
H18B H 0.544294 0.240526 0.567594 0.107 Uiso 0.594(5) 1 calc R U P C 1
H18C H 0.624124 0.207842 0.541961 0.107 Uiso 0.594(5) 1 calc R U P C 1
C18B C 0.6307(10) 0.2452(9) 0.5721(7) 0.0705(13) Uani 0.406(5) 1 d D U P C 2
H18D H 0.584624 0.232180 0.593561 0.106 Uiso 0.406(5) 1 calc R U P C 2
H18E H 0.630116 0.210331 0.539214 0.106 Uiso 0.406(5) 1 calc R U P C 2
H18F H 0.680446 0.236193 0.595093 0.106 Uiso 0.406(5) 1 calc R U P C 2
C19 C 0.5065(3) 0.4018(4) 0.6348(2) 0.0707(10) Uani 1 1 d D U . . .
C20A C 0.4940(6) 0.3246(6) 0.6685(4) 0.0738(13) Uani 0.594(5) 1 d D U P C 1
H20A H 0.503967 0.276959 0.645630 0.111 Uiso 0.594(5) 1 calc R U P C 1
H20B H 0.531410 0.324409 0.701490 0.111 Uiso 0.594(5) 1 calc R U P C 1
H20C H 0.438823 0.323012 0.679820 0.111 Uiso 0.594(5) 1 calc R U P C 1
C20B C 0.4732(8) 0.3230(8) 0.6512(6) 0.0729(13) Uani 0.406(5) 1 d D U P C 2
H20D H 0.513063 0.294314 0.675551 0.109 Uiso 0.406(5) 1 calc R U P C 2
H20E H 0.424665 0.332140 0.670999 0.109 Uiso 0.406(5) 1 calc R U P C 2
H20F H 0.459951 0.290260 0.618010 0.109 Uiso 0.406(5) 1 calc R U P C 2
C21A C 0.4464(5) 0.4005(7) 0.5826(4) 0.0735(12) Uani 0.594(5) 1 d D U P C 1
H21A H 0.453975 0.350566 0.561507 0.110 Uiso 0.594(5) 1 calc R U P C 1
H21B H 0.391346 0.402474 0.594241 0.110 Uiso 0.594(5) 1 calc R U P C 1
H21C H 0.456085 0.447530 0.559136 0.110 Uiso 0.594(5) 1 calc R U P C 1
C21B C 0.4443(7) 0.4503(9) 0.5954(6) 0.0721(12) Uani 0.406(5) 1 d D U P C 2
H21D H 0.467913 0.502193 0.585249 0.108 Uiso 0.406(5) 1 calc R U P C 2
H21E H 0.430824 0.418518 0.561846 0.108 Uiso 0.406(5) 1 calc R U P C 2
H21F H 0.395538 0.460398 0.614834 0.108 Uiso 0.406(5) 1 calc R U P C 2
C22A C 0.4929(5) 0.4785(5) 0.6655(4) 0.0712(12) Uani 0.594(5) 1 d D U P C 1
H22A H 0.501944 0.525000 0.641403 0.107 Uiso 0.594(5) 1 calc R U P C 1
H22B H 0.437677 0.479777 0.676818 0.107 Uiso 0.594(5) 1 calc R U P C 1
H22C H 0.530264 0.481174 0.698488 0.107 Uiso 0.594(5) 1 calc R U P C 1
C22B C 0.5095(7) 0.4573(8) 0.6891(5) 0.0704(13) Uani 0.406(5) 1 d D U P C 2
H22D H 0.531198 0.510742 0.680550 0.106 Uiso 0.406(5) 1 calc R U P C 2
H22E H 0.455186 0.463578 0.701607 0.106 Uiso 0.406(5) 1 calc R U P C 2
H22F H 0.543892 0.431652 0.718520 0.106 Uiso 0.406(5) 1 calc R U P C 2

loop_
_atom_site_aniso_label
_atom_site_aniso_U_11
_atom_site_aniso_U_22
_atom_site_aniso_U_33
_atom_site_aniso_U_23
_atom_site_aniso_U_13
_atom_site_aniso_U_12
S1 0.027(5) 0.023(5) 0.021(5) 0.006(3) -0.014(4) -0.001(4)
S2 0.0441(12) 0.0333(9) 0.0482(12) 0.0112(7) -0.0131(7) -0.0081(7)
S3 0.079(8) 0.050(4) 0.058(6) 0.007(4) -0.025(5) -0.004(4)
P1 0.0453(5) 0.0392(5) 0.0470(5) 0.0017(4) -0.0116(4) -0.0145(4)
Si1 0.0533(6) 0.0414(5) 0.0802(8) -0.0005(5) 0.0033(6) 0.0148(5)
Si2 0.0558(6) 0.0551(6) 0.0430(5) -0.0044(4) -0.0028(4) -0.0098(5)
Si3 0.0404(5) 0.0543(6) 0.0547(6) -0.0029(5) 0.0047(4) 0.0081(5)
Si4 0.0607(6) 0.0494(6) 0.0396(5) 0.0007(4) 0.0045(5) -0.0132(5)
Al1 0.0366(5) 0.0298(4) 0.0406(5) -0.0022(4) 0.0025(4) -0.0042(4)
O1 0.0451(16) 0.0401(14) 0.0520(18) -0.0021(13) -0.0009(14) -0.0165(12)
O2 0.020(12) 0.046(16) 0.044(15) -0.016(14) -0.008(11) -0.016(11)
O3 0.065(12) 0.048(9) 0.063(11) -0.001(7) -0.002(8) -0.018(8)
C1 0.0345(17) 0.0395(17) 0.0423(18) -0.0047(14) 0.0021(14) -0.0021(14)
C2A 0.0521(16) 0.0461(18) 0.0811(18) 0.0055(16) 0.0014(16) 0.0186(16)
C2B 0.0518(18) 0.0425(19) 0.0804(19) 0.0026(18) 0.0028(18) 0.0182(18)
C3A 0.0583(18) 0.0451(17) 0.0878(18) -0.0036(16) 0.0069(16) 0.0117(16)
C3B 0.0569(19) 0.0454(19) 0.0859(19) -0.0028(18) 0.0053(18) 0.0132(18)
C4A 0.0578(16) 0.0383(16) 0.0820(19) 0.0001(16) 0.0056(16) 0.0091(15)
C4B 0.0573(18) 0.0393(18) 0.082(2) -0.0007(18) 0.0044(17) 0.0124(17)
C5A 0.0588(18) 0.0607(17) 0.0457(17) -0.0102(16) -0.0043(17) -0.0084(17)
C5B 0.0574(19) 0.0596(17) 0.0448(17) -0.0098(16) -0.0045(17) -0.0099(18)
C6A 0.0568(17) 0.0558(18) 0.0485(17) -0.0086(17) -0.0047(15) -0.0103(16)
C6B 0.0569(18) 0.0568(19) 0.0473(18) -0.0086(18) -0.0040(16) -0.0102(17)
C7A 0.0565(18) 0.0573(16) 0.0418(18) -0.0033(16) -0.0047(16) -0.0110(15)
C7B 0.0572(19) 0.0576(17) 0.0423(18) -0.0029(17) -0.0035(17) -0.0100(16)
C8 0.0407(19) 0.0349(16) 0.0381(17) -0.0016(13) 0.0040(14) -0.0028(14)
C9A 0.0457(17) 0.0583(18) 0.0575(17) 0.0040(16) 0.0044(16) 0.0127(16)
C9B 0.0445(17) 0.0565(18) 0.0569(17) 0.0050(16) 0.0036(16) 0.0109(16)
C10A 0.0424(17) 0.0596(17) 0.0569(17) -0.0016(16) 0.0047(16) 0.0074(16)
C10B 0.0431(17) 0.0595(17) 0.0579(18) -0.0021(16) 0.0028(16) 0.0050(16)
C11A 0.0462(17) 0.0565(17) 0.0636(17) -0.0016(16) 0.0052(17) 0.0103(16)
C11B 0.0451(17) 0.0561(17) 0.0595(17) -0.0025(16) 0.0043(16) 0.0094(16)
C12A 0.0615(17) 0.0498(17) 0.0402(18) 0.0016(16) 0.0062(17) -0.0119(17)
C12B 0.0627(17) 0.0513(18) 0.0402(19) 0.0026(16) 0.0056(17) -0.0124(17)
C13A 0.0634(18) 0.0557(17) 0.0437(17) -0.0036(16) 0.0031(17) -0.0113(16)
C13B 0.0624(18) 0.0547(17) 0.0424(17) -0.0016(16) 0.0038(17) -0.0122(16)
C14A 0.0622(17) 0.0520(18) 0.0406(17) 0.0007(17) -0.0032(16) -0.0117(17)
C14B 0.0630(17) 0.0542(18) 0.0417(18) 0.0002(17) -0.0022(16) -0.0089(17)
C15 0.084(3) 0.0556(17) 0.0660(18) -0.0120(14) -0.0062(18) -0.0242(17)
C16A 0.083(3) 0.055(2) 0.065(2) -0.0128(19) -0.005(2) -0.021(2)
C16B 0.084(3) 0.057(2) 0.066(2) -0.0115(18) -0.006(2) -0.023(2)
C17A 0.085(3) 0.061(2) 0.066(2) -0.0098(17) -0.007(2) -0.023(2)
C17B 0.085(3) 0.058(2) 0.065(2) -0.010(2) -0.008(2) -0.025(2)
C18A 0.085(3) 0.056(2) 0.071(2) -0.0108(18) -0.008(2) -0.023(2)
C18B 0.084(3) 0.056(2) 0.070(2) -0.0108(19) -0.008(3) -0.023(2)
C19 0.0458(17) 0.085(2) 0.080(2) 0.0102(19) -0.0081(16) -0.0255(17)
C20A 0.050(2) 0.087(3) 0.083(3) 0.012(2) -0.008(2) -0.029(2)
C20B 0.048(2) 0.087(3) 0.081(3) 0.011(2) -0.010(2) -0.028(2)
C21A 0.047(2) 0.088(3) 0.083(3) 0.008(2) -0.011(2) -0.023(2)
C21B 0.047(2) 0.087(3) 0.081(3) 0.009(2) -0.0080(19) -0.023(2)
C22A 0.046(2) 0.086(3) 0.080(3) 0.010(2) -0.005(2) -0.022(2)
C22B 0.045(2) 0.086(3) 0.080(3) 0.009(2) -0.006(2) -0.022(2)

loop_
_atom_type_symbol
_atom_type_description
_atom_type_scat_dispersion_real
_atom_type_scat_dispersion_imag
_atom_type_scat_source
C C 0.0181 0.0091 'International Tables Vol C Tables 4.2.6.8 and 6.1.1.4'
H H 0.0000 0.0000 'International Tables Vol C Tables 4.2.6.8 and 6.1.1.4'
Al Al 0.2130 0.2455 'International Tables Vol C Tables 4.2.6.8 and 6.1.1.4'
O O 0.0492 0.0322 'International Tables Vol C Tables 4.2.6.8 and 6.1.1.4'
P P 0.2955 0.4335 'International Tables Vol C Tables 4.2.6.8 and 6.1.1.4'
S S 0.3331 0.5567 'International Tables Vol C Tables 4.2.6.8 and 6.1.1.4'
Si Si 0.2541 0.3302 'International Tables Vol C Tables 4.2.6.8 and 6.1.1.4'

loop_
_exptl_crystal_face_index_h
_exptl_crystal_face_index_k
_exptl_crystal_face_index_l
_exptl_crystal_face_perp_dist
-1 -1 -1 0.0384
1 1 1 0.0311
-2 1 0 0.0814
1 -1 0 0.0829
-2 1 -1 0.0779
2 -2 1 0.0816
1 -2 1 0.0856
-2 1 -2 0.0720
-1 -1 0 0.0389
0 0 -1 0.0177
-1 0 2 0.0437
-4 -3 14 0.0366
3 -4 -14 0.0383
2 0 15 0.0257
-1 1 16 0.0270

loop_
_geom_angle_atom_site_label_1
_geom_angle_atom_site_label_2
_geom_angle_atom_site_label_3
_geom_angle
_geom_angle_site_symmetry_1
_geom_angle_site_symmetry_3
_geom_angle_publ_flag
P1 S1 Al1 67.2(2) . . ?
P1 S2 Al1 74.92(8) . . ?
O3 S3 P1 93.7(10) . . ?
S1 P1 Al1 65.2(2) . . ?
S2 P1 Al1 59.29(7) . . ?
S3 P1 S1 135.1(4) . . ?
S3 P1 Al1 71.6(4) . . ?
O1 P1 S2 99.73(14) . . ?
O1 P1 Al1 40.44(12) . . ?
O1 P1 C15 109.3(2) . . ?
O1 P1 C19 110.7(2) . . ?
O2 P1 Al1 32.5(14) . . ?
O2 P1 C15 117.7(12) . . ?
O2 P1 C19 122.2(12) . . ?
C15 P1 S1 96.8(3) . . ?
C15 P1 S2 109.22(19) . . ?
C15 P1 S3 115.8(4) . . ?
C15 P1 Al1 120.60(17) . . ?
C19 P1 S1 98.8(3) . . ?
C19 P1 S2 112.2(2) . . ?
C19 P1 S3 94.8(6) . . ?
C19 P1 Al1 123.60(19) . . ?
C19 P1 C15 114.6(2) . . ?
C1 Si1 C2B 102.2(6) . . ?
C1 Si1 C3A 116.2(3) . . ?
C1 Si1 C3B 104.1(6) . . ?
C1 Si1 C4A 111.6(2) . . ?
C2A Si1 C1 111.3(3) . . ?
C2A Si1 C3A 104.2(3) . . ?
C2A Si1 C4A 108.8(4) . . ?
C3A Si1 C4A 104.2(3) . . ?
C3B Si1 C2B 101.1(8) . . ?
C4B Si1 C1 117.1(6) . . ?
C4B Si1 C2B 117.1(10) . . ?
C4B Si1 C3B 113.1(8) . . ?
C1 Si2 C5A 108.4(3) . . ?
C1 Si2 C6A 112.6(3) . . ?
C1 Si2 C6B 108.7(4) . . ?
C1 Si2 C7B 107.9(4) . . ?
C5B Si2 C1 122.1(4) . . ?
C5B Si2 C6B 108.1(5) . . ?
C5B Si2 C7B 103.5(6) . . ?
C6A Si2 C5A 105.9(3) . . ?
C7A Si2 C1 115.7(3) . . ?
C7A Si2 C5A 101.9(5) . . ?
C7A Si2 C6A 111.3(4) . . ?
C7B Si2 C6B 105.3(6) . . ?
C8 Si3 C9A 111.8(3) . . ?
C8 Si3 C10B 106.1(3) . . ?
C8 Si3 C11A 114.3(3) . . ?
C8 Si3 C11B 111.1(3) . . ?
C9B Si3 C8 115.4(3) . . ?
C9B Si3 C10B 109.3(4) . . ?
C9B Si3 C11B 110.4(4) . . ?
C10A Si3 C8 118.7(3) . . ?
C10A Si3 C9A 101.5(4) . . ?
C10A Si3 C11A 107.2(4) . . ?
C10B Si3 C11B 103.8(4) . . ?
C11A Si3 C9A 101.2(4) . . ?
C8 Si4 C12A 106.4(3) . . ?
C8 Si4 C13A 110.2(3) . . ?
C8 Si4 C13B 118.4(3) . . ?
C8 Si4 C14B 109.7(3) . . ?
C12A Si4 C13A 103.8(4) . . ?
C12B Si4 C8 116.4(3) . . ?
C12B Si4 C13B 107.4(4) . . ?
C12B Si4 C14B 104.3(4) . . ?
C13B Si4 C14B 98.3(4) . . ?
C14A Si4 C8 115.4(3) . . ?
C14A Si4 C12A 110.9(4) . . ?
C14A Si4 C13A 109.5(4) . . ?
S1 Al1 P1 47.7(2) . . ?
S2 Al1 P1 45.79(5) . . ?
O1 Al1 S2 78.38(11) . . ?
O1 Al1 P1 32.59(9) . . ?
O1 Al1 C1 111.38(15) . . ?
O1 Al1 C8 114.58(15) . . ?
O2 Al1 P1 26.5(11) . . ?
O2 Al1 C1 113.3(9) . . ?
O2 Al1 C8 124.1(9) . . ?
O3 Al1 S1 118.5(5) . . ?
O3 Al1 P1 71.4(5) . . ?
O3 Al1 C1 104.8(5) . . ?
O3 Al1 C8 101.2(6) . . ?
C1 Al1 S1 107.8(2) . . ?
C1 Al1 S2 107.83(13) . . ?
C1 Al1 P1 115.59(11) . . ?
C8 Al1 S1 106.4(2) . . ?
C8 Al1 S2 118.99(13) . . ?
C8 Al1 P1 125.02(11) . . ?
C8 Al1 C1 118.84(15) . . ?
P1 O1 Al1 106.96(18) . . ?
P1 O2 Al1 121(2) . . ?
S3 O3 Al1 109.7(10) . . ?
Si1 C1 Al1 114.24(19) . . ?
Si1 C1 H1 102.3 . . ?
Si2 C1 Si1 115.64(18) . . ?
Si2 C1 Al1 116.94(18) . . ?
Si2 C1 H1 102.3 . . ?
Al1 C1 H1 102.3 . . ?
Si1 C2A H2AA 109.5 . . ?
Si1 C2A H2AB 109.5 . . ?
Si1 C2A H2AC 109.5 . . ?
H2AA C2A H2AB 109.5 . . ?
H2AA C2A H2AC 109.5 . . ?
H2AB C2A H2AC 109.5 . . ?
Si1 C2B H2BA 109.5 . . ?
Si1 C2B H2BB 109.5 . . ?
Si1 C2B H2BC 109.5 . . ?
H2BA C2B H2BB 109.5 . . ?
H2BA C2B H2BC 109.5 . . ?
H2BB C2B H2BC 109.5 . . ?
Si1 C3A H3AA 109.5 . . ?
Si1 C3A H3AB 109.5 . . ?
Si1 C3A H3AC 109.5 . . ?
H3AA C3A H3AB 109.5 . . ?
H3AA C3A H3AC 109.5 . . ?
H3AB C3A H3AC 109.5 . . ?
Si1 C3B H3BA 109.5 . . ?
Si1 C3B H3BB 109.5 . . ?
Si1 C3B H3BC 109.5 . . ?
H3BA C3B H3BB 109.5 . . ?
H3BA C3B H3BC 109.5 . . ?
H3BB C3B H3BC 109.5 . . ?
Si1 C4A H4AA 109.5 . . ?
Si1 C4A H4AB 109.5 . . ?
Si1 C4A H4AC 109.5 . . ?
H4AA C4A H4AB 109.5 . . ?
H4AA C4A H4AC 109.5 . . ?
H4AB C4A H4AC 109.5 . . ?
Si1 C4B H4BA 109.5 . . ?
Si1 C4B H4BB 109.5 . . ?
Si1 C4B H4BC 109.5 . . ?
H4BA C4B H4BB 109.5 . . ?
H4BA C4B H4BC 109.5 . . ?
H4BB C4B H4BC 109.5 . . ?
Si2 C5A H5AA 109.5 . . ?
Si2 C5A H5AB 109.5 . . ?
Si2 C5A H5AC 109.5 . . ?
H5AA C5A H5AB 109.5 . . ?
H5AA C5A H5AC 109.5 . . ?
H5AB C5A H5AC 109.5 . . ?
Si2 C5B H5BA 109.5 . . ?
Si2 C5B H5BB 109.5 . . ?
Si2 C5B H5BC 109.5 . . ?
H5BA C5B H5BB 109.5 . . ?
H5BA C5B H5BC 109.5 . . ?
H5BB C5B H5BC 109.5 . . ?
Si2 C6A H6AA 109.5 . . ?
Si2 C6A H6AB 109.5 . . ?
Si2 C6A H6AC 109.5 . . ?
H6AA C6A H6AB 109.5 . . ?
H6AA C6A H6AC 109.5 . . ?
H6AB C6A H6AC 109.5 . . ?
Si2 C6B H6BA 109.5 . . ?
Si2 C6B H6BB 109.5 . . ?
Si2 C6B H6BC 109.5 . . ?
H6BA C6B H6BB 109.5 . . ?
H6BA C6B H6BC 109.5 . . ?
H6BB C6B H6BC 109.5 . . ?
Si2 C7A H7AA 109.5 . . ?
Si2 C7A H7AB 109.5 . . ?
Si2 C7A H7AC 109.5 . . ?
H7AA C7A H7AB 109.5 . . ?
H7AA C7A H7AC 109.5 . . ?
H7AB C7A H7AC 109.5 . . ?
Si2 C7B H7BA 109.5 . . ?
Si2 C7B H7BB 109.5 . . ?
Si2 C7B H7BC 109.5 . . ?
H7BA C7B H7BB 109.5 . . ?
H7BA C7B H7BC 109.5 . . ?
H7BB C7B H7BC 109.5 . . ?
Si3 C8 Si4 113.68(19) . . ?
Si3 C8 Al1 119.85(18) . . ?
Si3 C8 H8 99.3 . . ?
Si4 C8 Al1 118.75(19) . . ?
Si4 C8 H8 99.3 . . ?
Al1 C8 H8 99.3 . . ?
Si3 C9A H9AA 109.5 . . ?
Si3 C9A H9AB 109.5 . . ?
Si3 C9A H9AC 109.5 . . ?
H9AA C9A H9AB 109.5 . . ?
H9AA C9A H9AC 109.5 . . ?
H9AB C9A H9AC 109.5 . . ?
Si3 C9B H9BA 109.5 . . ?
Si3 C9B H9BB 109.5 . . ?
Si3 C9B H9BC 109.5 . . ?
H9BA C9B H9BB 109.5 . . ?
H9BA C9B H9BC 109.5 . . ?
H9BB C9B H9BC 109.5 . . ?
Si3 C10A H10A 109.5 . . ?
Si3 C10A H10B 109.5 . . ?
Si3 C10A H10C 109.5 . . ?
H10A C10A H10B 109.5 . . ?
H10A C10A H10C 109.5 . . ?
H10B C10A H10C 109.5 . . ?
Si3 C10B H10D 109.5 . . ?
Si3 C10B H10E 109.5 . . ?
Si3 C10B H10F 109.5 . . ?
H10D C10B H10E 109.5 . . ?
H10D C10B H10F 109.5 . . ?
H10E C10B H10F 109.5 . . ?
Si3 C11A H11A 109.5 . . ?
Si3 C11A H11B 109.5 . . ?
Si3 C11A H11C 109.5 . . ?
H11A C11A H11B 109.5 . . ?
H11A C11A H11C 109.5 . . ?
H11B C11A H11C 109.5 . . ?
Si3 C11B H11D 109.5 . . ?
Si3 C11B H11E 109.5 . . ?
Si3 C11B H11F 109.5 . . ?
H11D C11B H11E 109.5 . . ?
H11D C11B H11F 109.5 . . ?
H11E C11B H11F 109.5 . . ?
Si4 C12A H12A 109.5 . . ?
Si4 C12A H12B 109.5 . . ?
Si4 C12A H12C 109.5 . . ?
H12A C12A H12B 109.5 . . ?
H12A C12A H12C 109.5 . . ?
H12B C12A H12C 109.5 . . ?
Si4 C12B H12D 109.5 . . ?
Si4 C12B H12E 109.5 . . ?
Si4 C12B H12F 109.5 . . ?
H12D C12B H12E 109.5 . . ?
H12D C12B H12F 109.5 . . ?
H12E C12B H12F 109.5 . . ?
Si4 C13A H13A 109.5 . . ?
Si4 C13A H13B 109.5 . . ?
Si4 C13A H13C 109.5 . . ?
H13A C13A H13B 109.5 . . ?
H13A C13A H13C 109.5 . . ?
H13B C13A H13C 109.5 . . ?
Si4 C13B H13D 109.5 . . ?
Si4 C13B H13E 109.5 . . ?
Si4 C13B H13F 109.5 . . ?
H13D C13B H13E 109.5 . . ?
H13D C13B H13F 109.5 . . ?
H13E C13B H13F 109.5 . . ?
Si4 C14A H14A 109.5 . . ?
Si4 C14A H14B 109.5 . . ?
Si4 C14A H14C 109.5 . . ?
H14A C14A H14B 109.5 . . ?
H14A C14A H14C 109.5 . . ?
H14B C14A H14C 109.5 . . ?
Si4 C14B H14D 109.5 . . ?
Si4 C14B H14E 109.5 . . ?
Si4 C14B H14F 109.5 . . ?
H14D C14B H14E 109.5 . . ?
H14D C14B H14F 109.5 . . ?
H14E C14B H14F 109.5 . . ?
C16A C15 P1 102.7(4) . . ?
C16B C15 P1 109.1(5) . . ?
C16B C15 C17B 100.0(8) . . ?
C16B C15 C18B 119.1(10) . . ?
C17A C15 P1 114.5(5) . . ?
C17A C15 C16A 108.3(6) . . ?
C17A C15 C18A 116.2(6) . . ?
C17B C15 P1 108.2(6) . . ?
C18A C15 P1 111.2(6) . . ?
C18A C15 C16A 102.2(6) . . ?
C18B C15 P1 113.2(8) . . ?
C18B C15 C17B 105.9(7) . . ?
C15 C16A H16A 109.5 . . ?
C15 C16A H16B 109.5 . . ?
C15 C16A H16C 109.5 . . ?
H16A C16A H16B 109.5 . . ?
H16A C16A H16C 109.5 . . ?
H16B C16A H16C 109.5 . . ?
C15 C16B H16D 109.5 . . ?
C15 C16B H16E 109.5 . . ?
C15 C16B H16F 109.5 . . ?
H16D C16B H16E 109.5 . . ?
H16D C16B H16F 109.5 . . ?
H16E C16B H16F 109.5 . . ?
C15 C17A H17A 109.5 . . ?
C15 C17A H17B 109.5 . . ?
C15 C17A H17C 109.5 . . ?
H17A C17A H17B 109.5 . . ?
H17A C17A H17C 109.5 . . ?
H17B C17A H17C 109.5 . . ?
C15 C17B H17D 109.5 . . ?
C15 C17B H17E 109.5 . . ?
C15 C17B H17F 109.5 . . ?
H17D C17B H17E 109.5 . . ?
H17D C17B H17F 109.5 . . ?
H17E C17B H17F 109.5 . . ?
C15 C18A H18A 109.5 . . ?
C15 C18A H18B 109.5 . . ?
C15 C18A H18C 109.5 . . ?
H18A C18A H18B 109.5 . . ?
H18A C18A H18C 109.5 . . ?
H18B C18A H18C 109.5 . . ?
C15 C18B H18D 109.5 . . ?
C15 C18B H18E 109.5 . . ?
C15 C18B H18F 109.5 . . ?
H18D C18B H18E 109.5 . . ?
H18D C18B H18F 109.5 . . ?
H18E C18B H18F 109.5 . . ?
C20A C19 P1 109.6(5) . . ?
C20A C19 C21A 108.4(6) . . ?
C20B C19 P1 118.0(7) . . ?
C20B C19 C21B 111.3(7) . . ?
C20B C19 C22B 106.0(8) . . ?
C21A C19 P1 108.5(5) . . ?
C21B C19 P1 113.5(6) . . ?
C21B C19 C22B 100.8(8) . . ?
C22A C19 P1 108.3(4) . . ?
C22A C19 C20A 114.2(7) . . ?
C22A C19 C21A 107.7(7) . . ?
C22B C19 P1 105.2(5) . . ?
C19 C20A H20A 109.5 . . ?
C19 C20A H20B 109.5 . . ?
C19 C20A H20C 109.5 . . ?
H20A C20A H20B 109.5 . . ?
H20A C20A H20C 109.5 . . ?
H20B C20A H20C 109.5 . . ?
C19 C20B H20D 109.5 . . ?
C19 C20B H20E 109.5 . . ?
C19 C20B H20F 109.5 . . ?
H20D C20B H20E 109.5 . . ?
H20D C20B H20F 109.5 . . ?
H20E C20B H20F 109.5 . . ?
C19 C21A H21A 109.5 . . ?
C19 C21A H21B 109.5 . . ?
C19 C21A H21C 109.5 . . ?
H21A C21A H21B 109.5 . . ?
H21A C21A H21C 109.5 . . ?
H21B C21A H21C 109.5 . . ?
C19 C21B H21D 109.5 . . ?
C19 C21B H21E 109.5 . . ?
C19 C21B H21F 109.5 . . ?
H21D C21B H21E 109.5 . . ?
H21D C21B H21F 109.5 . . ?
H21E C21B H21F 109.5 . . ?
C19 C22A H22A 109.5 . . ?
C19 C22A H22B 109.5 . . ?
C19 C22A H22C 109.5 . . ?
H22A C22A H22B 109.5 . . ?
H22A C22A H22C 109.5 . . ?
H22B C22A H22C 109.5 . . ?
C19 C22B H22D 109.5 . . ?
C19 C22B H22E 109.5 . . ?
C19 C22B H22F 109.5 . . ?
H22D C22B H22E 109.5 . . ?
H22D C22B H22F 109.5 . . ?
H22E C22B H22F 109.5 . . ?

loop_
_geom_bond_atom_site_label_1
_geom_bond_atom_site_label_2
_geom_bond_distance
_geom_bond_site_symmetry_2
_geom_bond_publ_flag
S1 P1 2.188(9) . ?
S1 Al1 2.686(9) . ?
S2 P1 2.025(2) . ?
S2 Al1 2.429(3) . ?
S3 P1 2.152(11) . ?
S3 O3 1.63(3) . ?
P1 Al1 2.7279(13) . ?
P1 O1 1.536(3) . ?
P1 O2 1.42(2) . ?
P1 C15 1.843(5) . ?
P1 C19 1.831(5) . ?
Si1 C1 1.872(4) . ?
Si1 C2A 1.860(7) . ?
Si1 C2B 1.961(14) . ?
Si1 C3A 1.875(6) . ?
Si1 C3B 1.890(13) . ?
Si1 C4A 1.907(7) . ?
Si1 C4B 1.771(14) . ?
Si2 C1 1.872(4) . ?
Si2 C5A 1.921(7) . ?
Si2 C5B 1.819(10) . ?
Si2 C6A 1.875(7) . ?
Si2 C6B 1.914(10) . ?
Si2 C7A 1.842(8) . ?
Si2 C7B 1.914(11) . ?
Si3 C8 1.871(4) . ?
Si3 C9A 1.934(8) . ?
Si3 C9B 1.766(8) . ?
Si3 C10A 1.815(8) . ?
Si3 C10B 1.890(8) . ?
Si3 C11A 1.902(8) . ?
Si3 C11B 1.894(8) . ?
Si4 C8 1.875(4) . ?
Si4 C12A 1.907(8) . ?
Si4 C12B 1.811(8) . ?
Si4 C13A 1.918(8) . ?
Si4 C13B 1.895(8) . ?
Si4 C14A 1.779(8) . ?
Si4 C14B 1.978(9) . ?
Al1 O1 1.850(3) . ?
Al1 O2 1.71(3) . ?
Al1 O3 1.900(17) . ?
Al1 C1 1.991(4) . ?
Al1 C8 1.980(4) . ?
C1 H1 1.0000 . ?
C2A H2AA 0.9800 . ?
C2A H2AB 0.9800 . ?
C2A H2AC 0.9800 . ?
C2B H2BA 0.9800 . ?
C2B H2BB 0.9800 . ?
C2B H2BC 0.9800 . ?
C3A H3AA 0.9800 . ?
C3A H3AB 0.9800 . ?
C3A H3AC 0.9800 . ?
C3B H3BA 0.9800 . ?
C3B H3BB 0.9800 . ?
C3B H3BC 0.9800 . ?
C4A H4AA 0.9800 . ?
C4A H4AB 0.9800 . ?
C4A H4AC 0.9800 . ?
C4B H4BA 0.9800 . ?
C4B H4BB 0.9800 . ?
C4B H4BC 0.9800 . ?
C5A H5AA 0.9800 . ?
C5A H5AB 0.9800 . ?
C5A H5AC 0.9800 . ?
C5B H5BA 0.9800 . ?
C5B H5BB 0.9800 . ?
C5B H5BC 0.9800 . ?
C6A H6AA 0.9800 . ?
C6A H6AB 0.9800 . ?
C6A H6AC 0.9800 . ?
C6B H6BA 0.9800 . ?
C6B H6BB 0.9800 . ?
C6B H6BC 0.9800 . ?
C7A H7AA 0.9800 . ?
C7A H7AB 0.9800 . ?
C7A H7AC 0.9800 . ?
C7B H7BA 0.9800 . ?
C7B H7BB 0.9800 . ?
C7B H7BC 0.9800 . ?
C8 H8 1.0000 . ?
C9A H9AA 0.9800 . ?
C9A H9AB 0.9800 . ?
C9A H9AC 0.9800 . ?
C9B H9BA 0.9800 . ?
C9B H9BB 0.9800 . ?
C9B H9BC 0.9800 . ?
C10A H10A 0.9800 . ?
C10A H10B 0.9800 . ?
C10A H10C 0.9800 . ?
C10B H10D 0.9800 . ?
C10B H10E 0.9800 . ?
C10B H10F 0.9800 . ?
C11A H11A 0.9800 . ?
C11A H11B 0.9800 . ?
C11A H11C 0.9800 . ?
C11B H11D 0.9800 . ?
C11B H11E 0.9800 . ?
C11B H11F 0.9800 . ?
C12A H12A 0.9800 . ?
C12A H12B 0.9800 . ?
C12A H12C 0.9800 . ?
C12B H12D 0.9800 . ?
C12B H12E 0.9800 . ?
C12B H12F 0.9800 . ?
C13A H13A 0.9800 . ?
C13A H13B 0.9800 . ?
C13A H13C 0.9800 . ?
C13B H13D 0.9800 . ?
C13B H13E 0.9800 . ?
C13B H13F 0.9800 . ?
C14A H14A 0.9800 . ?
C14A H14B 0.9800 . ?
C14A H14C 0.9800 . ?
C14B H14D 0.9800 . ?
C14B H14E 0.9800 . ?
C14B H14F 0.9800 . ?
C15 C16A 1.635(10) . ?
C15 C16B 1.455(12) . ?
C15 C17A 1.430(9) . ?
C15 C17B 1.664(12) . ?
C15 C18A 1.549(11) . ?
C15 C18B 1.518(15) . ?
C16A H16A 0.9800 . ?
C16A H16B 0.9800 . ?
C16A H16C 0.9800 . ?
C16B H16D 0.9800 . ?
C16B H16E 0.9800 . ?
C16B H16F 0.9800 . ?
C17A H17A 0.9800 . ?
C17A H17B 0.9800 . ?
C17A H17C 0.9800 . ?
C17B H17D 0.9800 . ?
C17B H17E 0.9800 . ?
C17B H17F 0.9800 . ?
C18A H18A 0.9800 . ?
C18A H18B 0.9800 . ?
C18A H18C 0.9800 . ?
C18B H18D 0.9800 . ?
C18B H18E 0.9800 . ?
C18B H18F 0.9800 . ?
C19 C20A 1.533(9) . ?
C19 C20B 1.478(12) . ?
C19 C21A 1.559(9) . ?
C19 C21B 1.578(12) . ?
C19 C22A 1.491(10) . ?
C19 C22B 1.598(12) . ?
C20A H20A 0.9800 . ?
C20A H20B 0.9800 . ?
C20A H20C 0.9800 . ?
C20B H20D 0.9800 . ?
C20B H20E 0.9800 . ?
C20B H20F 0.9800 . ?
C21A H21A 0.9800 . ?
C21A H21B 0.9800 . ?
C21A H21C 0.9800 . ?
C21B H21D 0.9800 . ?
C21B H21E 0.9800 . ?
C21B H21F 0.9800 . ?
C22A H22A 0.9800 . ?
C22A H22B 0.9800 . ?
C22A H22C 0.9800 . ?
C22B H22D 0.9800 . ?
C22B H22E 0.9800 . ?
C22B H22F 0.9800 . ?

loop_
_geom_torsion_atom_site_label_1
_geom_torsion_atom_site_label_2
_geom_torsion_atom_site_label_3
_geom_torsion_atom_site_label_4
_geom_torsion
_geom_torsion_site_symmetry_1
_geom_torsion_site_symmetry_2
_geom_torsion_site_symmetry_3
_geom_torsion_site_symmetry_4
_geom_torsion_publ_flag
S1 P1 C15 C16B 48.1(7) . . . . ?
S1 P1 C15 C17B -59.8(6) . . . . ?
S1 P1 C15 C18B -176.8(7) . . . . ?
S1 P1 C19 C20B 156.4(7) . . . . ?
S1 P1 C19 C21B 23.6(7) . . . . ?
S1 P1 C19 C22B -85.8(7) . . . . ?
S2 P1 O1 Al1 -0.46(19) . . . . ?
S2 P1 C15 C16A -36.8(4) . . . . ?
S2 P1 C15 C17A -154.0(5) . . . . ?
S2 P1 C15 C18A 71.9(6) . . . . ?
S2 P1 C19 C20A -50.8(5) . . . . ?
S2 P1 C19 C21A -168.9(5) . . . . ?
S2 P1 C19 C22A 74.5(5) . . . . ?
S2 Al1 O1 P1 0.39(16) . . . . ?
S3 P1 C15 C16B -100.0(9) . . . . ?
S3 P1 C15 C17B 152.1(8) . . . . ?
S3 P1 C15 C18B 35.1(10) . . . . ?
S3 P1 C19 C20B -66.5(8) . . . . ?
S3 P1 C19 C21B 160.6(7) . . . . ?
S3 P1 C19 C22B 51.3(7) . . . . ?
P1 S3 O3 Al1 36.4(9) . . . . ?
Al1 P1 C15 C16A 28.2(5) . . . . ?
Al1 P1 C15 C16B -17.0(7) . . . . ?
Al1 P1 C15 C17A -88.9(5) . . . . ?
Al1 P1 C15 C17B -124.9(5) . . . . ?
Al1 P1 C15 C18A 136.9(5) . . . . ?
Al1 P1 C15 C18B 118.1(7) . . . . ?
Al1 P1 C19 C20A -117.8(5) . . . . ?
Al1 P1 C19 C20B -137.6(7) . . . . ?
Al1 P1 C19 C21A 124.1(5) . . . . ?
Al1 P1 C19 C21B 89.5(7) . . . . ?
Al1 P1 C19 C22A 7.5(6) . . . . ?
Al1 P1 C19 C22B -19.8(7) . . . . ?
O1 P1 C15 C16A 71.3(4) . . . . ?
O1 P1 C15 C17A -45.8(6) . . . . ?
O1 P1 C15 C18A -180.0(5) . . . . ?
O1 P1 C19 C20A -161.2(5) . . . . ?
O1 P1 C19 C21A 80.6(5) . . . . ?
O1 P1 C19 C22A -36.0(6) . . . . ?
C1 Al1 O1 P1 -104.40(19) . . . . ?
C1 Al1 O2 P1 100.9(19) . . . . ?
C2A Si1 C1 Si2 -160.7(3) . . . . ?
C2A Si1 C1 Al1 59.2(3) . . . . ?
C2B Si1 C1 Si2 -168.4(7) . . . . ?
C2B Si1 C1 Al1 51.5(7) . . . . ?
C3A Si1 C1 Si2 -41.7(4) . . . . ?
C3A Si1 C1 Al1 178.2(3) . . . . ?
C3B Si1 C1 Si2 -63.5(7) . . . . ?
C3B Si1 C1 Al1 156.4(7) . . . . ?
C4A Si1 C1 Si2 77.5(3) . . . . ?
C4A Si1 C1 Al1 -62.6(3) . . . . ?
C4B Si1 C1 Si2 62.3(9) . . . . ?
C4B Si1 C1 Al1 -77.9(9) . . . . ?
C5A Si2 C1 Si1 60.8(4) . . . . ?
C5A Si2 C1 Al1 -160.2(3) . . . . ?
C5B Si2 C1 Si1 54.1(5) . . . . ?
C5B Si2 C1 Al1 -166.9(5) . . . . ?
C6A Si2 C1 Si1 -56.0(4) . . . . ?
C6A Si2 C1 Al1 83.0(3) . . . . ?
C6B Si2 C1 Si1 -72.8(4) . . . . ?
C6B Si2 C1 Al1 66.2(4) . . . . ?
C7A Si2 C1 Si1 174.5(5) . . . . ?
C7A Si2 C1 Al1 -46.5(5) . . . . ?
C7B Si2 C1 Si1 173.6(6) . . . . ?
C7B Si2 C1 Al1 -47.4(6) . . . . ?
C8 Al1 O1 P1 117.13(18) . . . . ?
C8 Al1 O2 P1 -101.3(19) . . . . ?
C9A Si3 C8 Si4 162.7(3) . . . . ?
C9A Si3 C8 Al1 -48.3(4) . . . . ?
C9B Si3 C8 Si4 -160.4(4) . . . . ?
C9B Si3 C8 Al1 -11.4(4) . . . . ?
C10A Si3 C8 Si4 45.0(4) . . . . ?
C10A Si3 C8 Al1 -166.0(3) . . . . ?
C10B Si3 C8 Si4 78.5(3) . . . . ?
C10B Si3 C8 Al1 -132.5(3) . . . . ?
C11A Si3 C8 Si4 -83.2(4) . . . . ?
C11A Si3 C8 Al1 65.9(4) . . . . ?
C11B Si3 C8 Si4 -33.8(4) . . . . ?
C11B Si3 C8 Al1 115.3(4) . . . . ?
C12A Si4 C8 Si3 -73.9(4) . . . . ?
C12A Si4 C8 Al1 136.7(3) . . . . ?
C12B Si4 C8 Si3 -59.9(4) . . . . ?
C12B Si4 C8 Al1 150.7(4) . . . . ?
C13A Si4 C8 Si3 38.0(3) . . . . ?
C13A Si4 C8 Al1 -111.4(3) . . . . ?
C13B Si4 C8 Si3 70.4(4) . . . . ?
C13B Si4 C8 Al1 -79.0(4) . . . . ?
C14A Si4 C8 Si3 162.6(3) . . . . ?
C14A Si4 C8 Al1 13.2(4) . . . . ?
C14B Si4 C8 Si3 -178.0(3) . . . . ?
C14B Si4 C8 Al1 32.7(4) . . . . ?
C15 P1 O1 Al1 -114.9(2) . . . . ?
C15 P1 O2 Al1 104.2(18) . . . . ?
C15 P1 C19 C20A 74.6(6) . . . . ?
C15 P1 C19 C20B 54.7(8) . . . . ?
C15 P1 C19 C21A -43.6(6) . . . . ?
C15 P1 C19 C21B -78.1(7) . . . . ?
C15 P1 C19 C22A -160.2(5) . . . . ?
C15 P1 C19 C22B 172.5(6) . . . . ?
C19 P1 O1 Al1 117.9(2) . . . . ?
C19 P1 O2 Al1 -103.2(19) . . . . ?
C19 P1 C15 C16A -163.7(4) . . . . ?
C19 P1 C15 C16B 151.1(7) . . . . ?
C19 P1 C15 C17A 79.2(6) . . . . ?
C19 P1 C15 C17B 43.2(6) . . . . ?
C19 P1 C15 C18A -55.0(6) . . . . ?
C19 P1 C15 C18B -73.8(7) . . . . ?

loop_
_twin_individual_id
_twin_individual_mass_fraction_refined
_oxdiff_twin_reflns_isolated
_oxdiff_twin_reflns_overlapped
_twin_individual_twin_lattice_type
_twin_individual_twin_matrix_11
_twin_individual_twin_matrix_12
_twin_individual_twin_matrix_13
_twin_individual_twin_matrix_21
_twin_individual_twin_matrix_22
_twin_individual_twin_matrix_23
_twin_individual_twin_matrix_31
_twin_individual_twin_matrix_32
_twin_individual_twin_matrix_33
1 0.5992(14) 17597 44661 ref 1.0000 0.0000 0.0000 0.0000 1.0000 0.0000 0.0000 0.0000 1.0000
2 0.4008(14) 0 44661 nmt 1.0006 0.0006 -0.0003 -0.0004 -1.0005 0.0001 -0.1911 -0.0004 -0.9990

loop_
_exptl_oxdiff_crystal_face_indexfrac_h
_exptl_oxdiff_crystal_face_indexfrac_k
_exptl_oxdiff_crystal_face_indexfrac_l
_exptl_oxdiff_crystal_face_x
_exptl_oxdiff_crystal_face_y
_exptl_oxdiff_crystal_face_z
-1.0002 -1.0006 -0.8077 0.0365 -0.0312 0.1352
1.0002 1.0006 0.8077 -0.0365 0.0312 -0.1352
-2.0019 1.0006 0.3836 -0.1341 0.1063 0.1169
1.0013 -1.0007 -0.1920 0.1088 -0.0624 -0.0396
-2.0023 1.0008 -0.6153 -0.1557 0.0497 0.1370
2.0030 -2.0015 0.6149 0.2392 -0.0682 -0.0992
1.0025 -2.0016 0.8065 0.2139 -0.0243 -0.0218
-2.0027 1.0010 -1.6142 -0.1774 -0.0069 0.1570
-0.9998 -1.0008 0.1912 0.0582 0.0254 0.1152
-0.0004 0.0002 -0.9989 -0.0216 -0.0566 0.0200
-0.9998 -0.0004 2.1895 0.0180 0.1571 0.0373
-4.2409 -2.9014 14.1666 0.4237 0.8897 0.1700
3.0051 -3.5976 -14.3739 0.0775 -0.9806 0.1802
1.6654 -0.0715 15.3017 0.3861 0.8113 -0.4391
-1.1883 0.9238 15.6083 0.2257 0.9412 -0.2513
